data_4121695
loop_
_publ_author_name
'Weinberger, David S.'
'Amin Sk, Nurul'
'Mondal, Kartik Chandra'
'Melaimi, Mohand'
'Bertrand, Guy'
'St\"uckl, A Claudia'
'Roesky, Herbert W.'
'Dittrich, Birger'
'Demeshko, Serhiy'
'Schwederski, Brigitte'
'Kaim, Wolfgang'
'Jerabek, Paul'
'Frenking, Gernot'

_publ_section_title
;
 Isolation of Neutral Mononuclear Copper Complexes Stabilized by Two
 Cyclic (Alkyl)(amino)carbenes.
;
_journal_issue 17
_journal_name_full 'Journal of the American Chemical Society'
_journal_page_first 6235
_journal_page_last 6238
_journal_paper_doi 10.1021/ja502521b
_journal_volume 136
_journal_year 2014
_chemical_formula_moiety '3(I), 3(C44 H70 Cu N2), 10(C H Cl3)'
_chemical_formula_sum 'C142 H220 Cl30 Cu3 I3 N6'
_chemical_formula_weight 3646.05
_chemical_name_systematic
;
 ?
;
_space_group_crystal_system triclinic
_space_group_IT_number 2
_space_group_name_Hall '-P 1'
_space_group_name_H-M_alt 'P -1'
_symmetry_space_group_name_Hall '-P 1'
_symmetry_space_group_name_H-M 'P -1'
_atom_sites_solution_hydrogens geom
_audit_creation_date 2014-04-07
_audit_creation_method
;
Olex2 1.2-beta
(compiled 2014.03.20 svn.r2914 for OlexSys, GUI svn.r4816)
;
_cell_angle_alpha 72.796(3)
_cell_angle_beta 72.890(2)
_cell_angle_gamma 77.158(2)
_cell_formula_units_Z 1
_cell_length_a 15.9571(12)
_cell_length_b 16.2774(13)
_cell_length_c 18.1897(14)
_cell_measurement_reflns_used 9720
_cell_measurement_temperature 100
_cell_measurement_theta_max 27.08
_cell_measurement_theta_min 2.36
_cell_volume 4265.9(6)
_computing_cell_refinement 'SAINT v8.34A (Bruker, 2013)'
_computing_data_collection 'APEX2 v2013.6-2 (Bruker, 2013)'
_computing_data_reduction 'SAINT v8.34A (Bruker, 2013)'
_computing_molecular_graphics 'Olex2 (Dolomanov et al., 2009)'
_computing_publication_material 'Olex2 (Dolomanov et al., 2009)'
_computing_structure_refinement 'XL (Sheldrick, 2008)'
_computing_structure_solution 'XT (Sheldrick, 2008)'
_diffrn_ambient_temperature 100
_diffrn_detector 'Bruker APEX CCD'
_diffrn_detector_area_resol_mean 8.0
_diffrn_detector_type 'CCD Area Detector'
_diffrn_measured_fraction_theta_full 0.988
_diffrn_measured_fraction_theta_max 0.987
_diffrn_measurement_device 'Kappa Four-Circle Diffractometer'
_diffrn_measurement_device_type 'Bruker X8 APEX'
_diffrn_measurement_method '\w and \f scans'
_diffrn_radiation_monochromator graphite
_diffrn_radiation_probe x-ray
_diffrn_radiation_type MoK\a
_diffrn_radiation_wavelength 0.71073
_diffrn_reflns_av_R_equivalents 0.0676
_diffrn_reflns_av_unetI/netI 0.0923
_diffrn_reflns_Laue_measured_fraction_full 0.988
_diffrn_reflns_Laue_measured_fraction_max 0.987
_diffrn_reflns_limit_h_max 19
_diffrn_reflns_limit_h_min -19
_diffrn_reflns_limit_k_max 20
_diffrn_reflns_limit_k_min -20
_diffrn_reflns_limit_l_max 22
_diffrn_reflns_limit_l_min -22
_diffrn_reflns_number 49762
_diffrn_reflns_point_group_measured_fraction_full 0.988
_diffrn_reflns_point_group_measured_fraction_max 0.987
_diffrn_reflns_theta_full 26.000
_diffrn_reflns_theta_max 26.372
_diffrn_reflns_theta_min 1.209
_diffrn_source 'sealed tube'
_diffrn_source_type fine-focus
_diffrn_standards_number 0
_exptl_absorpt_coefficient_mu 1.429
_exptl_absorpt_correction_T_max 0.7456
_exptl_absorpt_correction_T_min 0.6137
_exptl_absorpt_correction_type multi-scan
_exptl_absorpt_process_details
;
SADABS-2012/1 (Bruker,2012) was used for absorption correction.
wR2(int) was 0.0926 before and 0.0723 after correction.
The Ratio of minimum to maximum transmission is 0.8231.
The \l/2 correction factor is 0.0015.
;
_exptl_crystal_colour colourless
_exptl_crystal_colour_primary colourless
_exptl_crystal_density_diffrn 1.419
_exptl_crystal_description block
_exptl_crystal_F_000 1870
_exptl_crystal_size_max 0.13
_exptl_crystal_size_mid 0.13
_exptl_crystal_size_min 0.11
_refine_diff_density_max 2.120
_refine_diff_density_min -1.598
_refine_diff_density_rms 0.125
_refine_ls_extinction_method none
_refine_ls_goodness_of_fit_ref 1.021
_refine_ls_hydrogen_treatment constr
_refine_ls_matrix_type full
_refine_ls_number_parameters 865
_refine_ls_number_reflns 17217
_refine_ls_number_restraints 223
_refine_ls_restrained_S_all 1.019
_refine_ls_R_factor_all 0.0923
_refine_ls_R_factor_gt 0.0552
_refine_ls_shift/su_max 0.001
_refine_ls_shift/su_mean 0.000
_refine_ls_structure_factor_coef Fsqd
_refine_ls_weighting_details 'w=1/[\s^2^(Fo^2^)+(0.0399P)^2^+10.8631P] where P=(Fo^2^+2Fc^2^)/3'
_refine_ls_weighting_scheme calc
_refine_ls_wR_factor_gt 0.1126
_refine_ls_wR_factor_ref 0.1342
_reflns_Friedel_coverage 0.000
_reflns_number_gt 11722
_reflns_number_total 17217
_reflns_threshold_expression 'I > 2\s(I)'
_cod_data_source_file ja502521b_si_002.cif
_cod_data_source_block gb_dsw_041_0m_a_a
_cod_depositor_comments
;
The following automatic conversions were performed:

'_diffrn_radiation_probe' value 'X-ray' changed to 'x-ray' according
to
/usr/data/users/saulius/crontab/automatic-downloads/rss-feeds/ACS/lib/dictionaries/cif_core.dic
dictionary named 'cif_core.dic' version 2.4.2 from 2011-04-26.

Automatic conversion script
Id: cif_fix_values 2281 2013-09-26 08:29:07Z andrius 

 Adding full bibliography for 4121695--4121697.cif.
;
_cod_database_code 4121695
_shelxl_version_number 2013-4
_shelx_space_group_comment
;
The symmetry employed for this shelxl refinement is uniquely defined
by the following loop, which should always be used as a source of
symmetry information in preference to the above space-group names.
They are only intended as comments.
;
_olex2_refinement_description
;
1. Fixed Uiso
 At 1.2 times of:
  All C(H) groups, All C(H,H) groups
 At 1.5 times of:
  All C(H,H,H) groups
2. Rigid bond restraints
 All non-hydrogen atoms
 with sigma for 1-2 distances of 0.01 and sigma for 1-3 distances of 0.01
3. Others
 Fixed Sof: Cl18(0.5) H67A(0.5) H67(0.5) Cl2(0.5)
4.a Ternary CH refined with riding coordinates:
 C42(H42), C57(H57), C13(H13), C20(H20), C35(H35), C64(H64), C69(H69),
 C68(H68), C71(H71), C70(H70), C67(H67A), C67(H67)
4.b Secondary CH2 refined with riding coordinates:
 C3(H3A,H3B), C49(H49A,H49B), C5(H5A,H5B), C7(H7A,H7B), C29(H29A,H29B),
 C47(H47A,H47B), C51(H51A,H51B), C25(H25A,H25B), C27(H27A,H27B)
4.c Aromatic/amide H refined with riding coordinates:
 C17(H17), C16(H16), C38(H38), C18(H18), C39(H39), C40(H40), C62(H62),
 C60(H60), C61(H61)
4.d Idealised Me refined as rotating group:
 C43(H43A,H43B,H43C), C50(H50A,H50B,H50C), C10(H10A,H10B,H10C), C53(H53A,H53B,
 H53C), C44(H44A,H44B,H44C), C9(H9A,H9B,H9C), C48(H48A,H48B,H48C), C59(H59A,
 H59B,H59C), C58(H58A,H58B,H58C), C15(H15A,H15B,H15C), C36(H36A,H36B,H36C),
 C37(H37A,H37B,H37C), C14(H14A,H14B,H14C), C32(H32A,H32B,H32C), C54(H54A,H54B,
 H54C), C22(H22A,H22B,H22C), C65(H65A,H65B,H65C), C4(H4A,H4B,H4C), C6(H6A,H6B,
 H6C), C21(H21A,H21B,H21C), C66(H66A,H66B,H66C), C28(H28A,H28B,H28C), C26(H26A,
 H26B,H26C), C31(H31A,H31B,H31C)
;

loop_
_space_group_symop_operation_xyz
'x, y, z'
'-x, -y, -z'

loop_
_atom_site_label
_atom_site_type_symbol
_atom_site_fract_x
_atom_site_fract_y
_atom_site_fract_z
_atom_site_U_iso_or_equiv
_atom_site_adp_type
_atom_site_occupancy
_atom_site_site_symmetry_order
_atom_site_calc_flag
_atom_site_refinement_flags_posn
_atom_site_refinement_flags_adp
_atom_site_refinement_flags_occupancy
_atom_site_disorder_assembly
_atom_site_disorder_group
I2 I 0.0000 0.0000 0.0000 0.02220(12) Uani 1 2 d S TU P . .
I1 I 0.33000(2) 0.28901(2) -0.63182(2) 0.02323(10) Uani 1 1 d . U . . .
Cu2 Cu 0.5000 0.0000 -1.0000 0.01435(19) Uani 1 2 d S TU P . .
Cu1 Cu 0.16431(4) -0.31709(4) -0.31337(3) 0.01461(14) Uani 1 1 d . U . . .
Cl11 Cl -0.04663(10) 0.19539(9) -0.22220(9) 0.0366(4) Uani 1 1 d . U . . .
Cl6 Cl 0.60824(10) 0.00875(10) -0.41705(9) 0.0370(4) Uani 1 1 d . U . . .
Cl15 Cl -0.11926(10) -0.22653(10) 0.12755(9) 0.0374(4) Uani 1 1 d . U . . .
Cl14 Cl -0.06860(10) -0.26026(10) -0.02834(9) 0.0390(4) Uani 1 1 d . U . . .
Cl7 Cl 0.39423(11) 0.10623(9) -0.41988(10) 0.0426(4) Uani 1 1 d . U . . .
Cl13 Cl 0.05717(10) -0.31128(10) 0.06920(11) 0.0448(4) Uani 1 1 d . U . . .
Cl4 Cl 0.78549(11) -0.03100(11) -0.51069(10) 0.0513(5) Uani 1 1 d . U . . .
Cl12 Cl -0.04089(11) 0.02465(11) -0.24215(11) 0.0475(4) Uani 1 1 d . U . . .
Cl9 Cl 0.30227(12) 0.25156(11) -0.35473(10) 0.0527(5) Uani 1 1 d . U . . .
Cl10 Cl 0.11767(10) 0.10468(13) -0.29887(10) 0.0571(5) Uani 1 1 d . U . . .
Cl5 Cl 0.75338(13) -0.04427(13) -0.34273(12) 0.0647(6) Uani 1 1 d . U . . .
Cl8 Cl 0.48520(13) 0.24922(13) -0.44157(14) 0.0675(6) Uani 1 1 d . U . . .
N2 N 0.3008(2) -0.3762(2) -0.2226(2) 0.0127(8) Uani 1 1 d . U . . .
N1 N 0.0570(2) -0.3274(2) -0.4149(2) 0.0135(8) Uani 1 1 d . U . . .
N3 N 0.3869(2) -0.1206(2) -0.9865(2) 0.0147(9) Uani 1 1 d . U . . .
C23 C 0.2537(3) -0.3131(3) -0.2637(3) 0.0143(10) Uani 1 1 d . U . . .
C33 C 0.3012(3) -0.4684(3) -0.2145(3) 0.0135(10) Uani 1 1 d . U . . .
C45 C 0.4049(3) -0.0706(3) -0.9511(3) 0.0150(10) Uani 1 1 d . U . . .
C41 C 0.2441(3) -0.5139(3) -0.1482(3) 0.0144(10) Uani 1 1 d . U . . .
C2 C -0.0251(3) -0.2476(3) -0.3253(3) 0.0172(10) Uani 1 1 d . U . . .
C17 C 0.2514(3) -0.4922(3) -0.5402(3) 0.0231(12) Uani 1 1 d . U . . .
H17 H 0.2918 -0.5290 -0.5710 0.028 Uiso 1 1 calc R . . . .
C16 C 0.1929(3) -0.5281(3) -0.4706(3) 0.0216(11) Uani 1 1 d . U . . .
H16 H 0.1955 -0.5894 -0.4531 0.026 Uiso 1 1 calc R . . . .
C63 C 0.5119(3) -0.1932(3) -1.0745(3) 0.0192(11) Uani 1 1 d . U . . .
C42 C 0.1715(3) -0.4709(3) -0.0906(3) 0.0163(10) Uani 1 1 d . U . . .
H42 H 0.1823 -0.4101 -0.0998 0.020 Uiso 1 1 calc R . . . .
C43 C 0.1698(4) -0.5180(3) -0.0035(3) 0.0239(12) Uani 1 1 d . U . . .
H43A H 0.1557 -0.5768 0.0076 0.036 Uiso 1 1 calc GR . . . .
H43B H 0.1246 -0.4857 0.0314 0.036 Uiso 1 1 calc GR . . . .
H43C H 0.2280 -0.5217 0.0061 0.036 Uiso 1 1 calc GR . . . .
C57 C 0.3357(3) 0.0058(3) -1.1262(3) 0.0183(11) Uani 1 1 d . U . . .
H57 H 0.3029 -0.0026 -1.0691 0.022 Uiso 1 1 calc R . . . .
C34 C 0.3596(3) -0.5079(3) -0.2726(3) 0.0179(11) Uani 1 1 d . U . . .
C55 C 0.4377(3) -0.1281(3) -1.0664(3) 0.0150(10) Uani 1 1 d . U . . .
C12 C 0.1303(3) -0.4751(3) -0.4259(3) 0.0169(10) Uani 1 1 d . U . . .
C56 C 0.4118(3) -0.0686(3) -1.1322(3) 0.0158(10) Uani 1 1 d . U . . .
C11 C 0.1279(3) -0.3844(3) -0.4557(3) 0.0129(10) Uani 1 1 d . U . . .
C38 C 0.3638(3) -0.5972(3) -0.2599(3) 0.0214(11) Uani 1 1 d . U . . .
H38 H 0.4042 -0.6261 -0.2975 0.026 Uiso 1 1 calc R . . . .
C3 C -0.0627(3) -0.3009(3) -0.2402(3) 0.0248(12) Uani 1 1 d . U . . .
H3A H -0.0651 -0.3602 -0.2428 0.030 Uiso 1 1 calc R . . . .
H3B H -0.0210 -0.3063 -0.2075 0.030 Uiso 1 1 calc R . . . .
C18 C 0.2512(3) -0.4038(3) -0.5649(3) 0.0224(12) Uani 1 1 d . U . . .
H18 H 0.2939 -0.3807 -0.6111 0.027 Uiso 1 1 calc R . . . .
C24 C 0.2790(3) -0.2268(3) -0.2668(3) 0.0196(11) Uani 1 1 d . U . . .
C8 C -0.0316(3) -0.3005(3) -0.4388(3) 0.0183(11) Uani 1 1 d . U . . .
C39 C 0.3107(3) -0.6446(3) -0.1938(3) 0.0224(12) Uani 1 1 d . U . . .
H39 H 0.3155 -0.7057 -0.1856 0.027 Uiso 1 1 calc R . . . .
C30 C 0.3622(3) -0.3495(3) -0.1856(3) 0.0183(11) Uani 1 1 d . U . . .
C40 C 0.2505(3) -0.6028(3) -0.1395(3) 0.0190(11) Uani 1 1 d . U . . .
H40 H 0.2126 -0.6355 -0.0951 0.023 Uiso 1 1 calc R . . . .
C13 C 0.0760(3) -0.5178(3) -0.3449(3) 0.0200(11) Uani 1 1 d . U . . .
H13 H 0.0282 -0.4722 -0.3255 0.024 Uiso 1 1 calc R . . . .
C1 C 0.0630(3) -0.2996(3) -0.3569(3) 0.0155(10) Uani 1 1 d . U . . .
C46 C 0.3416(3) -0.0769(3) -0.8696(3) 0.0195(11) Uani 1 1 d . U . . .
C49 C 0.3932(3) -0.1079(3) -0.8043(3) 0.0234(12) Uani 1 1 d . U . . .
H49A H 0.4337 -0.0655 -0.8144 0.028 Uiso 1 1 calc R . . . .
H49B H 0.3501 -0.1058 -0.7528 0.028 Uiso 1 1 calc R . . . .
C19 C 0.1896(3) -0.3472(3) -0.5236(3) 0.0165(10) Uani 1 1 d . U . . .
C20 C 0.1955(3) -0.2501(3) -0.5502(3) 0.0198(11) Uani 1 1 d . U . . .
H20 H 0.1417 -0.2192 -0.5191 0.024 Uiso 1 1 calc R . . . .
C62 C 0.5577(3) -0.1997(3) -1.1513(3) 0.0232(12) Uani 1 1 d . U . . .
H62 H 0.6062 -0.2449 -1.1584 0.028 Uiso 1 1 calc R . . . .
C60 C 0.4627(3) -0.0765(3) -1.2077(3) 0.0212(11) Uani 1 1 d . U . . .
H60 H 0.4479 -0.0361 -1.2535 0.025 Uiso 1 1 calc R . . . .
C35 C 0.4120(3) -0.4580(3) -0.3516(3) 0.0229(12) Uani 1 1 d . U . . .
H35 H 0.4080 -0.3969 -0.3484 0.028 Uiso 1 1 calc R . . . .
C5 C -0.0125(4) -0.1581(3) -0.3228(3) 0.0234(12) Uani 1 1 d . U . . .
H5A H -0.0716 -0.1247 -0.3060 0.028 Uiso 1 1 calc R . . . .
H5B H 0.0199 -0.1662 -0.2817 0.028 Uiso 1 1 calc R . . . .
C7 C -0.0826(3) -0.2418(3) -0.3825(3) 0.0213(11) Uani 1 1 d . U . . .
H7A H -0.1402 -0.2613 -0.3520 0.026 Uiso 1 1 calc R . . . .
H7B H -0.0940 -0.1809 -0.4133 0.026 Uiso 1 1 calc R . . . .
C50 C 0.4477(4) -0.1986(4) -0.7955(3) 0.0299(13) Uani 1 1 d . U . . .
H50A H 0.4955 -0.2001 -0.8436 0.045 Uiso 1 1 calc GR . . . .
H50B H 0.4094 -0.2415 -0.7875 0.045 Uiso 1 1 calc GR . . . .
H50C H 0.4733 -0.2123 -0.7496 0.045 Uiso 1 1 calc GR . . . .
C29 C 0.3333(4) -0.2515(3) -0.2032(3) 0.0252(12) Uani 1 1 d . U . . .
H29A H 0.3858 -0.2209 -0.2232 0.030 Uiso 1 1 calc R . . . .
H29B H 0.2964 -0.2345 -0.1542 0.030 Uiso 1 1 calc R . . . .
C10 C -0.0185(4) -0.2514(4) -0.5256(3) 0.0277(13) Uani 1 1 d . U . . .
H10A H 0.0088 -0.1998 -0.5348 0.041 Uiso 1 1 calc GR . . . .
H10B H -0.0761 -0.2335 -0.5391 0.041 Uiso 1 1 calc GR . . . .
H10C H 0.0201 -0.2893 -0.5590 0.041 Uiso 1 1 calc GR . . . .
C47 C 0.2892(3) 0.0142(3) -0.8633(3) 0.0251(12) Uani 1 1 d . U . . .
H47A H 0.2494 0.0085 -0.8094 0.030 Uiso 1 1 calc R . . . .
H47B H 0.3321 0.0525 -0.8688 0.030 Uiso 1 1 calc R . . . .
C53 C 0.2371(3) -0.1457(4) -0.9868(3) 0.0249(12) Uani 1 1 d . U . . .
H53A H 0.2145 -0.0835 -0.9936 0.037 Uiso 1 1 calc GR . . . .
H53B H 0.1886 -0.1794 -0.9571 0.037 Uiso 1 1 calc GR . . . .
H53C H 0.2619 -0.1584 -1.0390 0.037 Uiso 1 1 calc GR . . . .
C64 C 0.5478(4) -0.2510(3) -1.0042(3) 0.0250(12) Uani 1 1 d . U . . .
H64 H 0.5022 -0.2441 -0.9543 0.030 Uiso 1 1 calc R . . . .
C61 C 0.5338(3) -0.1419(3) -1.2169(3) 0.0226(12) Uani 1 1 d . U . . .
H61 H 0.5664 -0.1470 -1.2686 0.027 Uiso 1 1 calc R . . . .
C51 C 0.2797(3) -0.1418(4) -0.8639(3) 0.0238(12) Uani 1 1 d . U . . .
H51A H 0.2849 -0.1931 -0.8188 0.029 Uiso 1 1 calc R . . . .
H51B H 0.2172 -0.1133 -0.8552 0.029 Uiso 1 1 calc R . . . .
C44 C 0.0807(3) -0.4668(3) -0.1064(3) 0.0209(11) Uani 1 1 d . U . . .
H44A H 0.0821 -0.4369 -0.1620 0.031 Uiso 1 1 calc GR . . . .
H44B H 0.0346 -0.4349 -0.0717 0.031 Uiso 1 1 calc GR . . . .
H44C H 0.0678 -0.5259 -0.0956 0.031 Uiso 1 1 calc GR . . . .
C52 C 0.3083(3) -0.1700(3) -0.9419(3) 0.0210(11) Uani 1 1 d . U . . .
C9 C -0.0749(3) -0.3801(3) -0.4250(3) 0.0247(12) Uani 1 1 d . U . . .
H9A H -0.0358 -0.4188 -0.4573 0.037 Uiso 1 1 calc GR . . . .
H9B H -0.1316 -0.3616 -0.4400 0.037 Uiso 1 1 calc GR . . . .
H9C H -0.0851 -0.4111 -0.3687 0.037 Uiso 1 1 calc GR . . . .
C48 C 0.2339(4) 0.0591(3) -0.9231(3) 0.0284(13) Uani 1 1 d . U . . .
H48A H 0.2728 0.0699 -0.9768 0.043 Uiso 1 1 calc GR . . . .
H48B H 0.2018 0.1146 -0.9118 0.043 Uiso 1 1 calc GR . . . .
H48C H 0.1914 0.0219 -0.9191 0.043 Uiso 1 1 calc GR . . . .
C59 C 0.2694(3) 0.0076(4) -1.1740(3) 0.0260(13) Uani 1 1 d . U . . .
H59A H 0.2982 0.0216 -1.2309 0.039 Uiso 1 1 calc GR . . . .
H59B H 0.2179 0.0519 -1.1629 0.039 Uiso 1 1 calc GR . . . .
H59C H 0.2500 -0.0495 -1.1585 0.039 Uiso 1 1 calc GR . . . .
C58 C 0.3686(4) 0.0932(3) -1.1527(3) 0.0274(13) Uani 1 1 d . U . . .
H58A H 0.4094 0.0926 -1.1215 0.041 Uiso 1 1 calc GR . . . .
H58B H 0.3181 0.1392 -1.1447 0.041 Uiso 1 1 calc GR . . . .
H58C H 0.3996 0.1040 -1.2091 0.041 Uiso 1 1 calc GR . . . .
C25 C 0.3354(4) -0.1956(3) -0.3525(3) 0.0273(13) Uani 1 1 d . U . . .
H25A H 0.3820 -0.2442 -0.3656 0.033 Uiso 1 1 calc R . . . .
H25B H 0.2969 -0.1814 -0.3897 0.033 Uiso 1 1 calc R . . . .
C15 C 0.1351(4) -0.5514(3) -0.2868(3) 0.0292(13) Uani 1 1 d . U . . .
H15A H 0.1829 -0.5959 -0.3048 0.044 Uiso 1 1 calc GR . . . .
H15B H 0.0999 -0.5769 -0.2340 0.044 Uiso 1 1 calc GR . . . .
H15C H 0.1607 -0.5032 -0.2841 0.044 Uiso 1 1 calc GR . . . .
C36 C 0.3696(4) -0.4554(4) -0.4177(3) 0.0290(13) Uani 1 1 d . U . . .
H36A H 0.3736 -0.5147 -0.4223 0.044 Uiso 1 1 calc GR . . . .
H36B H 0.4009 -0.4205 -0.4681 0.044 Uiso 1 1 calc GR . . . .
H36C H 0.3072 -0.4294 -0.4050 0.044 Uiso 1 1 calc GR . . . .
C37 C 0.5102(4) -0.4968(4) -0.3714(4) 0.0385(16) Uani 1 1 d . U . . .
H37A H 0.5364 -0.4994 -0.3282 0.058 Uiso 1 1 calc GR . . . .
H37B H 0.5414 -0.4602 -0.4208 0.058 Uiso 1 1 calc GR . . . .
H37C H 0.5158 -0.5556 -0.3779 0.058 Uiso 1 1 calc GR . . . .
C14 C 0.0319(4) -0.5910(4) -0.3470(3) 0.0330(14) Uani 1 1 d . U . . .
H14A H -0.0034 -0.5691 -0.3866 0.050 Uiso 1 1 calc GR . . . .
H14B H -0.0068 -0.6119 -0.2946 0.050 Uiso 1 1 calc GR . . . .
H14C H 0.0775 -0.6388 -0.3612 0.050 Uiso 1 1 calc GR . . . .
C32 C 0.3472(4) -0.3916(3) -0.0972(3) 0.0260(12) Uani 1 1 d . U . . .
H32A H 0.2858 -0.3736 -0.0703 0.039 Uiso 1 1 calc GR . . . .
H32B H 0.3877 -0.3732 -0.0757 0.039 Uiso 1 1 calc GR . . . .
H32C H 0.3585 -0.4550 -0.0884 0.039 Uiso 1 1 calc GR . . . .
C54 C 0.3393(4) -0.2679(3) -0.9289(3) 0.0300(13) Uani 1 1 d . U . . .
H54A H 0.3661 -0.2821 -0.9804 0.045 Uiso 1 1 calc GR . . . .
H54B H 0.2885 -0.2990 -0.9009 0.045 Uiso 1 1 calc GR . . . .
H54C H 0.3833 -0.2855 -0.8971 0.045 Uiso 1 1 calc GR . . . .
C22 C 0.2768(4) -0.2345(4) -0.5321(3) 0.0319(14) Uani 1 1 d . U . . .
H22A H 0.2742 -0.2589 -0.4755 0.048 Uiso 1 1 calc GR . . . .
H22B H 0.2783 -0.1718 -0.5456 0.048 Uiso 1 1 calc GR . . . .
H22C H 0.3303 -0.2626 -0.5636 0.048 Uiso 1 1 calc GR . . . .
C69 C 0.3830(4) 0.2193(4) -0.4338(4) 0.0320(14) Uani 1 1 d . U . . .
H69 H 0.3640 0.2489 -0.4841 0.038 Uiso 1 1 calc R . . . .
C65 C 0.6318(4) -0.2190(4) -1.0048(3) 0.0325(14) Uani 1 1 d . U . . .
H65A H 0.6770 -0.2240 -1.0539 0.049 Uiso 1 1 calc GR . . . .
H65B H 0.6545 -0.2547 -0.9590 0.049 Uiso 1 1 calc GR . . . .
H65C H 0.6174 -0.1581 -1.0019 0.049 Uiso 1 1 calc GR . . . .
C4 C -0.1553(4) -0.2626(4) -0.1984(3) 0.0369(15) Uani 1 1 d . U . . .
H4A H -0.1973 -0.2566 -0.2302 0.055 Uiso 1 1 calc GR . . . .
H4B H -0.1530 -0.2053 -0.1923 0.055 Uiso 1 1 calc GR . . . .
H4C H -0.1745 -0.3013 -0.1459 0.055 Uiso 1 1 calc GR . . . .
C27 C 0.1960(4) -0.1599(3) -0.2493(3) 0.0272(12) Uani 1 1 d . U . . .
H27A H 0.2152 -0.1055 -0.2507 0.033 Uiso 1 1 calc R . . . .
H27B H 0.1654 -0.1465 -0.2925 0.033 Uiso 1 1 calc R . . . .
C68 C 0.7118(4) -0.0570(4) -0.4170(3) 0.0285(13) Uani 1 1 d . U . . .
H68 H 0.7034 -0.1191 -0.4049 0.034 Uiso 1 1 calc R . . . .
C71 C -0.0323(3) -0.2331(3) 0.0429(3) 0.0298(13) Uani 1 1 d . U . . .
H71 H -0.0116 -0.1752 0.0192 0.036 Uiso 1 1 calc R . . . .
C6 C 0.0373(4) -0.1041(4) -0.4006(4) 0.0356(15) Uani 1 1 d . U . . .
H6A H 0.0042 -0.0925 -0.4411 0.053 Uiso 1 1 calc GR . . . .
H6B H 0.0962 -0.1361 -0.4179 0.053 Uiso 1 1 calc GR . . . .
H6C H 0.0434 -0.0489 -0.3927 0.053 Uiso 1 1 calc GR . . . .
C21 C 0.1989(4) -0.2123(4) -0.6390(3) 0.0322(14) Uani 1 1 d . U . . .
H21A H 0.2538 -0.2384 -0.6706 0.048 Uiso 1 1 calc GR . . . .
H21B H 0.1972 -0.1492 -0.6522 0.048 Uiso 1 1 calc GR . . . .
H21C H 0.1478 -0.2254 -0.6507 0.048 Uiso 1 1 calc GR . . . .
C70 C 0.0189(4) 0.0935(4) -0.2246(3) 0.0314(13) Uani 1 1 d . U . . .
H70 H 0.0337 0.0667 -0.1720 0.038 Uiso 1 1 calc R . . . .
C66 C 0.5679(4) -0.3478(3) -1.0037(4) 0.0401(16) Uani 1 1 d . U . . .
H66A H 0.5139 -0.3675 -1.0031 0.060 Uiso 1 1 calc GR . . . .
H66B H 0.5887 -0.3814 -0.9564 0.060 Uiso 1 1 calc GR . . . .
H66C H 0.6139 -0.3562 -1.0514 0.060 Uiso 1 1 calc GR . . . .
C28 C 0.1292(4) -0.1869(4) -0.1701(4) 0.0348(15) Uani 1 1 d . U . . .
H28A H 0.1107 -0.2417 -0.1670 0.052 Uiso 1 1 calc GR . . . .
H28B H 0.0773 -0.1416 -0.1662 0.052 Uiso 1 1 calc GR . . . .
H28C H 0.1567 -0.1949 -0.1264 0.052 Uiso 1 1 calc GR . . . .
C26 C 0.3798(4) -0.1167(4) -0.3662(4) 0.0418(17) Uani 1 1 d . U . . .
H26A H 0.4119 -0.1001 -0.4220 0.063 Uiso 1 1 calc GR . . . .
H26B H 0.4214 -0.1312 -0.3324 0.063 Uiso 1 1 calc GR . . . .
H26C H 0.3345 -0.0682 -0.3529 0.063 Uiso 1 1 calc GR . . . .
C31 C 0.4589(3) -0.3757(5) -0.2260(4) 0.0431(17) Uani 1 1 d . U . . .
H31A H 0.4712 -0.4389 -0.2191 0.065 Uiso 1 1 calc GR . . . .
H31B H 0.4976 -0.3581 -0.2022 0.065 Uiso 1 1 calc GR . . . .
H31C H 0.4700 -0.3468 -0.2828 0.065 Uiso 1 1 calc GR . . . .
Cl3 Cl 0.1741(2) -0.5059(2) -0.81062(15) 0.1125(10) Uani 1 1 d . U . . .
Cl1 Cl 0.35623(17) -0.49861(15) -0.87152(16) 0.0985(9) Uani 1 1 d . U . . .
Cl18 Cl 0.2377(5) -2.4148(5) -0.7434(3) 0.091(3) Uani 0.5 1 d . U . A 1
C67 C 0.2715(5) -0.5036(5) -0.7828(4) 0.064(2) Uani 1 1 d . U . . .
H67A H 0.2850 -0.5621 -0.7471 0.077 Uiso 0.5 1 calc R . . B 2
H67 H 0.2847 -0.5574 -0.7414 0.077 Uiso 0.5 1 calc R . . C 1
Cl2 Cl 0.3002(11) -0.4340(6) -0.7489(6) 0.246(7) Uani 0.5 1 d . U . D 2

loop_
_atom_site_aniso_label
_atom_site_aniso_U_11
_atom_site_aniso_U_22
_atom_site_aniso_U_33
_atom_site_aniso_U_23
_atom_site_aniso_U_13
_atom_site_aniso_U_12
I2 0.0270(3) 0.0157(2) 0.0224(3) -0.0009(2) -0.0058(2) -0.0056(2)
I1 0.02220(19) 0.01794(18) 0.0278(2) -0.00557(15) -0.00421(15) -0.00215(14)
Cu2 0.0141(4) 0.0167(4) 0.0129(5) -0.0045(4) -0.0018(3) -0.0046(3)
Cu1 0.0174(3) 0.0148(3) 0.0149(3) -0.0056(3) -0.0056(2) -0.0040(2)
Cl11 0.0447(9) 0.0313(8) 0.0407(9) -0.0104(7) -0.0126(7) -0.0147(7)
Cl6 0.0350(9) 0.0361(8) 0.0318(9) -0.0012(7) -0.0083(7) 0.0013(7)
Cl15 0.0306(8) 0.0356(8) 0.0457(10) -0.0174(7) 0.0002(7) -0.0074(6)
Cl14 0.0424(9) 0.0360(8) 0.0388(9) -0.0089(7) -0.0094(7) -0.0070(7)
Cl7 0.0530(10) 0.0222(7) 0.0554(11) -0.0129(7) -0.0166(8) -0.0025(7)
Cl13 0.0312(9) 0.0307(8) 0.0804(13) -0.0257(9) -0.0212(8) 0.0061(7)
Cl4 0.0338(9) 0.0552(11) 0.0429(10) 0.0078(8) 0.0029(8) -0.0064(8)
Cl12 0.0497(10) 0.0404(9) 0.0615(12) -0.0296(9) -0.0111(9) -0.0056(8)
Cl9 0.0629(12) 0.0444(10) 0.0447(11) -0.0186(9) -0.0114(9) 0.0124(9)
Cl10 0.0251(9) 0.0944(15) 0.0319(10) 0.0083(9) -0.0048(7) -0.0045(9)
Cl5 0.0761(14) 0.0631(12) 0.0792(14) -0.0476(11) -0.0557(12) 0.0308(10)
Cl8 0.0553(12) 0.0638(13) 0.0988(17) -0.0181(12) -0.0282(11) -0.0299(10)
N2 0.014(2) 0.015(2) 0.011(2) -0.0066(17) -0.0001(16) -0.0062(16)
N1 0.013(2) 0.014(2) 0.014(2) -0.0034(17) -0.0026(16) -0.0025(16)
N3 0.012(2) 0.017(2) 0.015(2) -0.0033(17) -0.0019(16) -0.0025(16)
C23 0.018(3) 0.014(2) 0.011(3) -0.007(2) 0.0000(19) -0.005(2)
C33 0.018(3) 0.011(2) 0.015(3) -0.0047(19) -0.0084(19) -0.0018(19)
C45 0.016(3) 0.015(2) 0.013(2) -0.002(2) -0.005(2) -0.0010(19)
C41 0.013(2) 0.017(2) 0.014(3) -0.004(2) -0.0058(19) -0.0007(19)
C2 0.016(3) 0.020(3) 0.017(3) -0.007(2) -0.003(2) -0.003(2)
C17 0.016(3) 0.031(3) 0.027(3) -0.022(3) -0.005(2) 0.003(2)
C16 0.025(3) 0.018(3) 0.028(3) -0.012(2) -0.010(2) -0.001(2)
C63 0.021(3) 0.014(2) 0.024(3) -0.002(2) -0.008(2) -0.003(2)
C42 0.016(3) 0.016(2) 0.015(3) -0.005(2) 0.000(2) -0.003(2)
C43 0.030(3) 0.022(3) 0.016(3) -0.002(2) -0.004(2) -0.002(2)
C57 0.019(3) 0.018(3) 0.019(3) -0.004(2) -0.007(2) -0.001(2)
C34 0.015(3) 0.022(3) 0.021(3) -0.011(2) -0.006(2) -0.002(2)
C55 0.011(2) 0.016(2) 0.019(3) -0.006(2) -0.0013(19) -0.0042(18)
C12 0.020(3) 0.020(2) 0.017(3) -0.008(2) -0.009(2) -0.005(2)
C56 0.018(3) 0.014(2) 0.018(3) -0.007(2) -0.003(2) -0.0041(19)
C11 0.012(2) 0.018(2) 0.013(3) -0.0069(19) -0.0084(19) 0.0000(19)
C38 0.022(3) 0.019(3) 0.024(3) -0.013(2) -0.007(2) 0.006(2)
C3 0.022(3) 0.027(3) 0.021(3) -0.006(2) -0.001(2) 0.000(2)
C18 0.017(3) 0.034(3) 0.019(3) -0.013(2) 0.000(2) -0.006(2)
C24 0.033(3) 0.017(2) 0.016(3) -0.004(2) -0.008(2) -0.013(2)
C8 0.013(3) 0.026(3) 0.020(3) -0.011(2) -0.005(2) -0.002(2)
C39 0.031(3) 0.015(3) 0.024(3) -0.008(2) -0.013(2) 0.004(2)
C30 0.018(3) 0.025(3) 0.017(3) -0.009(2) -0.004(2) -0.009(2)
C40 0.023(3) 0.014(2) 0.017(3) -0.001(2) -0.007(2) 0.000(2)
C13 0.024(3) 0.018(3) 0.020(3) -0.005(2) -0.004(2) -0.007(2)
C1 0.018(3) 0.011(2) 0.017(3) -0.002(2) -0.002(2) -0.0071(19)
C46 0.019(3) 0.030(3) 0.011(3) -0.005(2) -0.001(2) -0.009(2)
C49 0.020(3) 0.038(3) 0.015(3) -0.006(2) -0.002(2) -0.013(2)
C19 0.020(3) 0.023(3) 0.011(3) -0.006(2) -0.006(2) -0.006(2)
C20 0.022(3) 0.024(3) 0.014(3) -0.006(2) 0.001(2) -0.010(2)
C62 0.018(3) 0.025(3) 0.029(3) -0.014(2) -0.005(2) 0.002(2)
C60 0.026(3) 0.020(3) 0.019(3) -0.002(2) -0.008(2) -0.008(2)
C35 0.018(3) 0.027(3) 0.023(3) -0.012(2) 0.003(2) -0.005(2)
C5 0.030(3) 0.024(3) 0.022(3) -0.017(2) -0.005(2) -0.002(2)
C7 0.023(3) 0.021(3) 0.022(3) -0.011(2) -0.009(2) 0.003(2)
C50 0.031(3) 0.035(3) 0.022(3) 0.001(3) -0.006(2) -0.012(3)
C29 0.038(3) 0.022(3) 0.022(3) -0.002(2) -0.013(2) -0.016(2)
C10 0.029(3) 0.034(3) 0.023(3) -0.006(2) -0.014(2) -0.001(3)
C47 0.020(3) 0.031(3) 0.024(3) -0.014(3) 0.001(2) -0.001(2)
C53 0.021(3) 0.037(3) 0.022(3) -0.010(3) -0.001(2) -0.017(2)
C64 0.026(3) 0.022(3) 0.026(3) -0.005(2) -0.009(2) 0.002(2)
C61 0.020(3) 0.031(3) 0.020(3) -0.015(2) 0.003(2) -0.009(2)
C51 0.019(3) 0.031(3) 0.023(3) -0.008(2) -0.002(2) -0.011(2)
C44 0.019(3) 0.022(3) 0.017(3) -0.002(2) -0.001(2) -0.005(2)
C52 0.020(3) 0.026(3) 0.017(3) -0.005(2) -0.001(2) -0.008(2)
C9 0.020(3) 0.030(3) 0.032(3) -0.017(3) -0.010(2) -0.003(2)
C48 0.024(3) 0.026(3) 0.037(4) -0.015(3) -0.009(3) 0.003(2)
C59 0.025(3) 0.028(3) 0.028(3) -0.010(3) -0.013(2) 0.002(2)
C58 0.028(3) 0.023(3) 0.034(3) -0.004(3) -0.016(3) -0.003(2)
C25 0.041(3) 0.025(3) 0.018(3) 0.002(2) -0.009(2) -0.020(3)
C15 0.049(4) 0.020(3) 0.020(3) -0.002(2) -0.015(3) -0.004(3)
C36 0.028(3) 0.035(3) 0.024(3) -0.010(3) -0.001(2) -0.007(3)
C37 0.023(3) 0.057(4) 0.038(4) -0.026(3) 0.004(3) -0.006(3)
C14 0.049(4) 0.025(3) 0.029(3) -0.002(3) -0.008(3) -0.021(3)
C32 0.037(3) 0.021(3) 0.026(3) -0.002(2) -0.020(3) -0.006(2)
C54 0.032(3) 0.028(3) 0.029(3) -0.006(3) -0.001(3) -0.011(2)
C22 0.044(4) 0.031(3) 0.027(3) -0.005(3) -0.009(3) -0.020(3)
C69 0.036(3) 0.025(3) 0.038(4) -0.007(3) -0.013(3) -0.007(3)
C65 0.029(3) 0.035(3) 0.032(4) -0.002(3) -0.016(3) 0.003(3)
C4 0.031(3) 0.046(4) 0.021(3) -0.007(3) 0.005(3) 0.002(3)
C27 0.046(3) 0.017(3) 0.026(3) -0.008(2) -0.013(3) -0.011(2)
C68 0.040(3) 0.021(3) 0.027(3) -0.006(3) -0.012(3) -0.005(2)
C71 0.025(3) 0.019(3) 0.042(4) -0.009(3) -0.001(3) -0.005(2)
C6 0.048(4) 0.021(3) 0.040(4) -0.008(3) -0.010(3) -0.008(3)
C21 0.038(4) 0.040(3) 0.015(3) 0.002(3) -0.002(2) -0.016(3)
C70 0.033(3) 0.039(3) 0.020(3) -0.003(3) -0.007(2) -0.007(3)
C66 0.044(4) 0.020(3) 0.052(4) -0.006(3) -0.016(3) 0.006(3)
C28 0.037(4) 0.034(3) 0.039(4) -0.023(3) -0.005(3) -0.004(3)
C26 0.066(5) 0.038(4) 0.028(4) 0.005(3) -0.013(3) -0.037(3)
C31 0.015(3) 0.081(5) 0.051(4) -0.044(4) -0.005(3) -0.011(3)
Cl3 0.123(2) 0.160(3) 0.0645(17) 0.0015(17) -0.0353(15) -0.065(2)
Cl1 0.0936(18) 0.0618(14) 0.105(2) -0.0064(14) -0.0063(15) 0.0151(13)
Cl18 0.191(6) 0.080(5) 0.014(2) -0.013(3) 0.008(3) -0.083(5)
C67 0.088(6) 0.040(4) 0.058(5) 0.026(4) -0.033(4) -0.028(4)
Cl2 0.66(2) 0.064(5) 0.095(6) 0.023(4) -0.222(11) -0.108(11)

loop_
_atom_type_symbol
_atom_type_description
_atom_type_scat_dispersion_real
_atom_type_scat_dispersion_imag
_atom_type_scat_source
C C 0.0033 0.0016 'International Tables Vol C Tables 4.2.6.8 and 6.1.1.4'
H H 0.0000 0.0000 'International Tables Vol C Tables 4.2.6.8 and 6.1.1.4'
Cl Cl 0.1484 0.1585 'International Tables Vol C Tables 4.2.6.8 and 6.1.1.4'
Cu Cu 0.3201 1.2651 'International Tables Vol C Tables 4.2.6.8 and 6.1.1.4'
I I -0.4742 1.8119 'International Tables Vol C Tables 4.2.6.8 and 6.1.1.4'
N N 0.0061 0.0033 'International Tables Vol C Tables 4.2.6.8 and 6.1.1.4'

loop_
_geom_angle_atom_site_label_1
_geom_angle_atom_site_label_2
_geom_angle_atom_site_label_3
_geom_angle
_geom_angle_site_symmetry_1
C45 Cu2 C45 180.0(2) 2_653
C23 Cu1 C1 168.4(2) .
C23 N2 C33 123.6(4) .
C23 N2 C30 116.6(4) .
C33 N2 C30 119.7(4) .
C11 N1 C8 119.2(4) .
C1 N1 C11 123.9(4) .
C1 N1 C8 116.9(4) .
C45 N3 C55 121.8(4) .
C45 N3 C52 116.9(4) .
C55 N3 C52 121.2(4) .
N2 C23 Cu1 130.2(3) .
N2 C23 C24 108.5(4) .
C24 C23 Cu1 121.3(3) .
C41 C33 N2 118.7(4) .
C41 C33 C34 122.6(4) .
C34 C33 N2 118.7(4) .
N3 C45 Cu2 122.7(4) .
N3 C45 C46 109.6(4) .
C46 C45 Cu2 127.7(3) .
C33 C41 C42 123.8(4) .
C40 C41 C33 117.2(4) .
C40 C41 C42 118.8(4) .
C3 C2 C7 112.1(4) .
C1 C2 C3 106.2(4) .
C1 C2 C5 111.0(4) .
C1 C2 C7 104.8(4) .
C5 C2 C3 110.0(4) .
C5 C2 C7 112.6(4) .
C18 C17 C16 120.4(5) .
C17 C16 C12 120.9(5) .
C55 C63 C64 122.8(5) .
C62 C63 C55 117.6(5) .
C62 C63 C64 119.4(4) .
C41 C42 C43 112.5(4) .
C41 C42 C44 109.9(4) .
C43 C42 C44 109.7(4) .
C56 C57 C59 112.6(4) .
C56 C57 C58 111.7(4) .
C58 C57 C59 109.4(4) .
C33 C34 C35 123.9(4) .
C38 C34 C33 117.3(5) .
C38 C34 C35 118.5(4) .
C63 C55 N3 119.0(4) .
C56 C55 N3 118.8(4) .
C56 C55 C63 122.2(4) .
C16 C12 C11 117.2(5) .
C16 C12 C13 118.7(4) .
C11 C12 C13 123.8(4) .
C55 C56 C57 123.9(4) .
C60 C56 C57 118.6(4) .
C60 C56 C55 117.4(4) .
C12 C11 N1 118.4(4) .
C19 C11 N1 119.1(4) .
C19 C11 C12 122.6(4) .
C39 C38 C34 121.5(5) .
C4 C3 C2 115.1(4) .
C17 C18 C19 121.4(5) .
C23 C24 C29 103.8(4) .
C23 C24 C25 105.6(4) .
C23 C24 C27 110.9(4) .
C25 C24 C29 113.0(4) .
C27 C24 C29 112.7(4) .
C27 C24 C25 110.4(4) .
N1 C8 C7 100.5(4) .
C10 C8 N1 110.9(4) .
C10 C8 C7 112.3(4) .
C10 C8 C9 109.1(4) .
C9 C8 N1 110.6(4) .
C9 C8 C7 113.2(4) .
C38 C39 C40 119.7(5) .
C29 C30 N2 100.4(4) .
C29 C30 C31 113.3(5) .
C32 C30 N2 111.8(4) .
C32 C30 C29 112.4(4) .
C32 C30 C31 108.7(5) .
C31 C30 N2 110.1(4) .
C39 C40 C41 121.6(5) .
C12 C13 C15 109.2(4) .
C12 C13 C14 113.1(4) .
C15 C13 C14 110.4(4) .
N1 C1 Cu1 128.4(4) .
N1 C1 C2 109.3(4) .
C2 C1 Cu1 122.3(3) .
C45 C46 C49 110.6(4) .
C45 C46 C47 109.7(4) .
C45 C46 C51 104.5(4) .
C49 C46 C47 106.9(4) .
C49 C46 C51 113.1(4) .
C47 C46 C51 112.1(4) .
C50 C49 C46 117.4(4) .
C11 C19 C20 123.0(4) .
C18 C19 C11 117.2(5) .
C18 C19 C20 119.6(4) .
C19 C20 C21 112.4(4) .
C22 C20 C19 109.4(4) .
C22 C20 C21 110.0(4) .
C61 C62 C63 121.2(5) .
C61 C60 C56 121.2(5) .
C34 C35 C36 109.1(4) .
C34 C35 C37 112.9(5) .
C36 C35 C37 110.2(4) .
C6 C5 C2 115.4(4) .
C8 C7 C2 107.9(4) .
C30 C29 C24 107.6(4) .
C48 C47 C46 116.7(4) .
C63 C64 C65 108.7(4) .
C63 C64 C66 113.5(5) .
C66 C64 C65 110.1(4) .
C62 C61 C60 120.3(5) .
C52 C51 C46 107.9(4) .
N3 C52 C51 101.0(4) .
C53 C52 N3 111.8(4) .
C53 C52 C51 113.6(4) .
C53 C52 C54 108.4(4) .
C54 C52 N3 110.0(4) .
C54 C52 C51 111.9(4) .
C26 C25 C24 114.9(5) .
Cl7 C69 Cl8 110.1(3) .
Cl9 C69 Cl7 110.0(3) .
Cl9 C69 Cl8 110.4(3) .
C28 C27 C24 115.9(4) .
Cl4 C68 Cl6 110.4(3) .
Cl5 C68 Cl6 109.4(3) .
Cl5 C68 Cl4 111.3(3) .
Cl15 C71 Cl14 110.7(3) .
Cl15 C71 Cl13 110.1(3) .
Cl14 C71 Cl13 110.0(3) .
Cl11 C70 Cl12 109.7(3) .
Cl10 C70 Cl11 110.7(3) .
Cl10 C70 Cl12 109.7(3) .
Cl1 C67 Cl3 104.4(4) .
Cl18 C67 Cl3 100.3(5) 1_575
Cl18 C67 Cl1 119.2(4) 1_575
Cl2 C67 Cl3 132.9(8) .
Cl2 C67 Cl1 98.6(6) .

loop_
_geom_bond_atom_site_label_1
_geom_bond_atom_site_label_2
_geom_bond_distance
_geom_bond_site_symmetry_2
Cu2 C45 1.946(5) 2_653
Cu2 C45 1.946(5) .
Cu1 C23 1.920(5) .
Cu1 C1 1.933(5) .
Cl11 C70 1.758(6) .
Cl6 C68 1.757(6) .
Cl15 C71 1.756(6) .
Cl14 C71 1.761(6) .
Cl7 C69 1.757(6) .
Cl13 C71 1.767(6) .
Cl4 C68 1.755(6) .
Cl12 C70 1.771(6) .
Cl9 C69 1.749(6) .
Cl10 C70 1.753(6) .
Cl5 C68 1.750(6) .
Cl8 C69 1.758(6) .
N2 C23 1.310(6) .
N2 C33 1.461(6) .
N2 C30 1.533(6) .
N1 C11 1.463(6) .
N1 C8 1.533(6) .
N1 C1 1.299(6) .
N3 C45 1.298(6) .
N3 C55 1.466(6) .
N3 C52 1.530(6) .
C23 C24 1.527(6) .
C33 C41 1.399(6) .
C33 C34 1.399(7) .
C45 C46 1.519(7) .
C41 C42 1.513(6) .
C41 C40 1.392(6) .
C2 C3 1.548(7) .
C2 C1 1.520(7) .
C2 C5 1.529(7) .
C2 C7 1.548(7) .
C17 C16 1.386(7) .
C17 C18 1.375(7) .
C16 C12 1.399(7) .
C63 C55 1.406(7) .
C63 C62 1.396(7) .
C63 C64 1.526(7) .
C42 C43 1.537(7) .
C42 C44 1.542(7) .
C57 C56 1.516(7) .
C57 C59 1.546(7) .
C57 C58 1.519(7) .
C34 C38 1.392(7) .
C34 C35 1.526(7) .
C55 C56 1.404(7) .
C12 C11 1.409(6) .
C12 C13 1.522(7) .
C56 C60 1.401(7) .
C11 C19 1.402(6) .
C38 C39 1.379(7) .
C3 C4 1.536(7) .
C18 C19 1.397(7) .
C24 C29 1.554(7) .
C24 C25 1.551(7) .
C24 C27 1.536(7) .
C8 C7 1.539(7) .
C8 C10 1.520(7) .
C8 C9 1.524(7) .
C39 C40 1.382(7) .
C30 C29 1.523(7) .
C30 C32 1.520(7) .
C30 C31 1.526(7) .
C13 C15 1.524(7) .
C13 C14 1.528(7) .
C46 C49 1.544(7) .
C46 C47 1.551(7) .
C46 C51 1.561(7) .
C49 C50 1.527(7) .
C19 C20 1.527(7) .
C20 C22 1.518(7) .
C20 C21 1.538(7) .
C62 C61 1.379(7) .
C60 C61 1.380(7) .
C35 C36 1.530(7) .
C35 C37 1.532(7) .
C5 C6 1.523(7) .
C47 C48 1.517(7) .
C53 C52 1.507(7) .
C64 C65 1.538(7) .
C64 C66 1.535(7) .
C51 C52 1.531(7) .
C52 C54 1.528(7) .
C25 C26 1.523(7) .
C27 C28 1.528(8) .
Cl3 C67 1.781(8) .
Cl1 C67 1.768(8) .
Cl18 C67 1.713(11) 1_535
C67 Cl18 1.713(11) 1_575
C67 Cl2 1.638(11) .

loop_
_geom_torsion_atom_site_label_1
_geom_torsion_atom_site_label_2
_geom_torsion_atom_site_label_3
_geom_torsion_atom_site_label_4
_geom_torsion
Cu2 C45 C46 C49 -58.8(6)
Cu2 C45 C46 C47 58.8(5)
Cu2 C45 C46 C51 179.2(4)
Cu1 C23 C24 C29 166.0(3)
Cu1 C23 C24 C25 -74.8(5)
Cu1 C23 C24 C27 44.8(5)
N2 C23 C24 C29 -12.9(5)
N2 C23 C24 C25 106.2(5)
N2 C23 C24 C27 -134.2(4)
N2 C33 C41 C42 9.9(7)
N2 C33 C41 C40 -175.6(4)
N2 C33 C34 C38 174.7(4)
N2 C33 C34 C35 -11.1(7)
N2 C30 C29 C24 -15.3(5)
N1 C11 C19 C18 -174.3(4)
N1 C11 C19 C20 9.7(7)
N1 C8 C7 C2 -6.3(5)
N3 C45 C46 C49 121.3(5)
N3 C45 C46 C47 -121.0(4)
N3 C45 C46 C51 -0.7(5)
N3 C55 C56 C57 2.2(7)
N3 C55 C56 C60 178.9(4)
C23 N2 C33 C41 -94.7(6)
C23 N2 C33 C34 86.3(6)
C23 N2 C30 C29 7.8(5)
C23 N2 C30 C32 127.2(5)
C23 N2 C30 C31 -111.8(5)
C23 C24 C29 C30 17.7(5)
C23 C24 C25 C26 -171.4(5)
C23 C24 C27 C28 56.8(6)
C33 N2 C23 Cu1 8.0(7)
C33 N2 C23 C24 -173.1(4)
C33 N2 C30 C29 -175.5(4)
C33 N2 C30 C32 -56.2(5)
C33 N2 C30 C31 64.8(6)
C33 C41 C42 C43 -134.1(5)
C33 C41 C42 C44 103.4(5)
C33 C41 C40 C39 0.0(7)
C33 C34 C38 C39 1.9(7)
C33 C34 C35 C36 -104.6(5)
C33 C34 C35 C37 132.5(5)
C45 N3 C55 C63 91.2(6)
C45 N3 C55 C56 -87.2(6)
C45 N3 C52 C53 119.1(5)
C45 N3 C52 C51 -2.1(6)
C45 N3 C52 C54 -120.4(5)
C45 C46 C49 C50 -63.1(6)
C45 C46 C47 C48 59.1(6)
C45 C46 C51 C52 -0.6(5)
C41 C33 C34 C38 -4.3(7)
C41 C33 C34 C35 170.0(5)
C17 C16 C12 C11 1.7(7)
C17 C16 C12 C13 -172.2(5)
C17 C18 C19 C11 0.1(7)
C17 C18 C19 C20 176.2(5)
C16 C17 C18 C19 -3.5(8)
C16 C12 C11 N1 173.5(4)
C16 C12 C11 C19 -5.3(7)
C16 C12 C13 C15 72.3(6)
C16 C12 C13 C14 -51.1(6)
C63 C55 C56 C57 -176.2(4)
C63 C55 C56 C60 0.5(7)
C63 C62 C61 C60 -0.9(8)
C42 C41 C40 C39 174.8(5)
C57 C56 C60 C61 178.8(4)
C34 C33 C41 C42 -171.1(4)
C34 C33 C41 C40 3.3(7)
C34 C38 C39 C40 1.3(8)
C55 N3 C45 Cu2 0.4(6)
C55 N3 C45 C46 -179.8(4)
C55 N3 C52 C53 -59.4(6)
C55 N3 C52 C51 179.5(4)
C55 N3 C52 C54 61.1(6)
C55 C63 C62 C61 3.2(7)
C55 C63 C64 C65 -103.5(5)
C55 C63 C64 C66 133.5(5)
C55 C56 C60 C61 1.9(7)
C12 C11 C19 C18 4.5(7)
C12 C11 C19 C20 -171.5(4)
C56 C60 C61 C62 -1.7(8)
C11 N1 C8 C7 -179.2(4)
C11 N1 C8 C10 -60.3(5)
C11 N1 C8 C9 60.9(5)
C11 N1 C1 Cu1 4.5(7)
C11 N1 C1 C2 -175.9(4)
C11 C12 C13 C15 -101.1(5)
C11 C12 C13 C14 135.4(5)
C11 C19 C20 C22 105.9(5)
C11 C19 C20 C21 -131.7(5)
C38 C34 C35 C36 69.6(6)
C38 C34 C35 C37 -53.3(6)
C38 C39 C40 C41 -2.3(8)
C3 C2 C1 Cu1 -67.3(5)
C3 C2 C1 N1 113.0(4)
C3 C2 C5 C6 171.0(5)
C3 C2 C7 C8 -107.1(5)
C18 C17 C16 C12 2.6(8)
C18 C19 C20 C22 -70.0(6)
C18 C19 C20 C21 52.4(6)
C8 N1 C11 C12 -87.9(5)
C8 N1 C11 C19 90.9(5)
C8 N1 C1 Cu1 -177.9(3)
C8 N1 C1 C2 1.8(5)
C30 N2 C23 Cu1 -175.5(3)
C30 N2 C23 C24 3.3(6)
C30 N2 C33 C41 88.9(5)
C30 N2 C33 C34 -90.1(5)
C40 C41 C42 C43 51.5(6)
C40 C41 C42 C44 -71.0(6)
C13 C12 C11 N1 -13.0(7)
C13 C12 C11 C19 168.2(5)
C1 N1 C11 C12 89.7(5)
C1 N1 C11 C19 -91.5(6)
C1 N1 C8 C7 3.0(5)
C1 N1 C8 C10 122.0(5)
C1 N1 C8 C9 -116.8(5)
C1 C2 C3 C4 -176.4(5)
C1 C2 C5 C6 53.8(6)
C1 C2 C7 C8 7.5(5)
C46 C51 C52 N3 1.4(5)
C46 C51 C52 C53 -118.4(5)
C46 C51 C52 C54 118.4(5)
C49 C46 C47 C48 179.1(4)
C49 C46 C51 C52 -120.9(5)
C62 C63 C55 N3 178.6(4)
C62 C63 C55 C56 -3.0(7)
C62 C63 C64 C65 71.5(6)
C62 C63 C64 C66 -51.4(7)
C35 C34 C38 C39 -172.7(5)
C5 C2 C3 C4 63.4(6)
C5 C2 C1 Cu1 52.2(5)
C5 C2 C1 N1 -127.5(4)
C5 C2 C7 C8 128.3(4)
C7 C2 C3 C4 -62.6(6)
C7 C2 C1 Cu1 173.9(3)
C7 C2 C1 N1 -5.7(5)
C7 C2 C5 C6 -63.3(6)
C29 C24 C25 C26 -58.6(6)
C29 C24 C27 C28 -59.1(6)
C10 C8 C7 C2 -124.3(4)
C47 C46 C49 C50 177.6(4)
C47 C46 C51 C52 118.2(5)
C64 C63 C55 N3 -6.2(7)
C64 C63 C55 C56 172.2(4)
C64 C63 C62 C61 -172.1(5)
C51 C46 C49 C50 53.8(6)
C51 C46 C47 C48 -56.5(6)
C52 N3 C45 Cu2 -178.0(3)
C52 N3 C45 C46 1.8(6)
C52 N3 C55 C63 -90.4(5)
C52 N3 C55 C56 91.2(5)
C9 C8 C7 C2 111.7(5)
C59 C57 C56 C55 -128.3(5)
C59 C57 C56 C60 55.1(6)
C58 C57 C56 C55 108.2(5)
C58 C57 C56 C60 -68.5(6)
C25 C24 C29 C30 -96.2(5)
C25 C24 C27 C28 173.5(4)
C32 C30 C29 C24 -134.3(4)
C27 C24 C29 C30 137.8(4)
C27 C24 C25 C26 68.7(6)
C31 C30 C29 C24 102.0(5)
